data_4000224
loop_
_publ_author_name
'Plevert, Jacques'
'Gentz, Travis M.'
'Groy, Thomas L.'
'O'Keeffe, Michael'
'Yaghi, Omar M.'

_publ_section_title
;
Layered structures constructed from new linkages of Ge7(O,OH,F)19 clusters
;
_journal_name_full 'Chemistry of Materials'
_journal_year 2003
_chemical_formula_sum 'C9 H21 F3 Ge7 N3 O16'
_chemical_formula_weight 992.4
_space_group_IT_number 15
_symmetry_cell_setting monoclinic
_symmetry_space_group_name_Hall '-C 2yc'
_symmetry_space_group_name_H-M 'C 1 2/c 1'
_cell_angle_alpha 90.0
_cell_angle_beta 99.6837(18)
_cell_angle_gamma 90.0
_cell_length_a 16.3180(5)
_cell_length_b 16.6125(4)
_cell_length_c 17.8898(6)
_cell_volume 4780.5(3)
_cod_depositor_comments
;
 Adding the _atom_site_type_symbol data item.

 Antanas Vaitkus,
 2017-01-20
;
_cod_original_sg_symbol_H-M 'C 2/c'
_cod_original_formula_sum 'C9.0 H21.0 F3.0 Ge7.0 N3.0 O16.0'
_cod_database_code 4000224

loop_
_symmetry_equiv_pos_as_xyz
+x,+y,+z
-x,+y,-z+1/2
-x,-y,-z
+x,-y,+z+1/2
+x+1/2,+y+1/2,+z
-x+1/2,+y+1/2,-z+1/2
-x+1/2,-y+1/2,-z
+x+1/2,-y+1/2,+z+1/2

loop_
_atom_site_label
_atom_site_type_symbol
_atom_site_fract_x
_atom_site_fract_y
_atom_site_fract_z
_atom_site_occupancy
_atom_site_thermal_displace_type
_atom_site_U_iso_or_equiv
_atom_site_symmetry_multiplicity
ge1 Ge 0.2676(5) 0.1210(5) 0.3033(4) 1.0 Uiso 0.0176(10) 8
ge2 Ge 0.2380(4) -0.0053(4) 0.1788(4) 1.0 Uiso 0.0176(10) 8
ge3 Ge 0.0889(4) 0.0735(5) 0.2279(5) 1.0 Uiso 0.0176(10) 8
ge4 Ge 0.2470(5) 0.3052(4) 0.2855(4) 1.0 Uiso 0.0176(10) 8
ge5 Ge 0.3974(4) 0.2237(4) 0.2344(4) 1.0 Uiso 0.0176(10) 8
ge6 Ge 0.2800(5) 0.1458(4) 0.0986(4) 1.0 Uiso 0.0176(10) 8
ge7 Ge 0.1381(5) 0.2284(4) 0.1473(4) 1.0 Uiso 0.0176(10) 8
o1 O 0.2280(21) 0.1678(17) 0.2027(18) 1.0 Uiso 0.015(4) 8
o2 O 0.2789(21) 0.0411(9) 0.1066(14) 1.0 Uiso 0.015(4) 8
o3 O 0.0685(13) 0.1555(13) 0.1668(15) 1.0 Uiso 0.015(4) 8
o4 O 0.1621(14) 0.3067(12) 0.2117(13) 1.0 Uiso 0.015(4) 8
o5 O 0.3749(13) 0.1918(17) 0.1401(10) 1.0 Uiso 0.015(4) 8
o6 O 0.1910(12) 0.2032(15) 0.0757(10) 1.0 Uiso 0.007(12) 8
o7 O 0.1323(10) 0.0079(15) 0.1719(14) 1.0 Uiso 0.015(4) 8
o8 O 0.3311(13) 0.3017(12) 0.2411(15) 1.0 Uiso 0.015(4) 8
o9 O 0.2568(19) -0.1060(8) 0.1661(13) 1.0 Uiso 0.013(13) 8
o10 O 0.0 0.0347(18) 0.25 1.0 Uiso 0.008(18) 4
o11 O 0.5 0.2465(23) 0.25 1.0 Uiso 0.009(17) 4
o12 O 0.2922(16) 0.0189(12) 0.2679(11) 1.0 Uiso 0.015(4) 8
o13 O 0.1594(9) 0.0894(17) 0.3088(11) 1.0 Uiso 0.015(4) 8
o14 O 0.2446(17) 0.2216(9) 0.3441(11) 1.0 Uiso 0.012(12) 8
o15 O 0.3752(11) 0.1573(15) 0.3023(13) 1.0 Uiso 0.015(4) 8
f1 F 0.2920(15) 0.0815(14) 0.3974(10) 1.0 Uiso 0.035(6) 8
f2 F 0.3090(15) 0.1438(15) 0.0056(9) 1.0 Uiso 0.035(6) 8
f3 F 0.0606(13) 0.2833(14) 0.0890(12) 1.0 Uiso 0.035(6) 8
n1a N 0.0029(21) 0.5658(16) 0.0806(19) 1.0 Uiso 0.022(6) 8
c1a C 0.0422(22) 0.4912(20) 0.1207(18) 1.0 Uiso 0.022(6) 8
c2a C 0.0112(25) 0.4357(16) 0.1763(10) 1.0 Uiso 0.022(6) 8
c3a C 0.0 0.4673(24) 0.25 1.0 Uiso 0.022(6) 4
n1b N 0.6967(18) 0.4313(20) 0.3959(23) 1.0 Uiso 0.022(6) 8
n2b N 0.3882(21) 0.2963(24) 0.5883(16) 1.0 Uiso 0.022(6) 8
c1b C 0.6186(21) 0.4478(20) 0.4263(25) 1.0 Uiso 0.022(6) 8
c2b C 0.5491(20) 0.3889(23) 0.4186(20) 1.0 Uiso 0.022(6) 8
c3b C 0.4866(22) 0.3826(19) 0.4699(20) 1.0 Uiso 0.022(6) 8
c4b C 0.4308(23) 0.3092(19) 0.4586(18) 1.0 Uiso 0.022(6) 8
c5b C 0.3614(17) 0.3042(24) 0.5036(17) 1.0 Uiso 0.022(6) 8
Ow O 0.1344(19) 0.3770(18) 0.4613(18) 1.0 Uiso 0.040(14) 8
